data_7054341
loop_
_publ_author_name
'Bilska-Markowska, Monika'
'Rapp, Magdalena'
'Siod\/la, Tomasz'
'Katrusiak, Andrzej'
'Hoffmann, Marcin'
'Koroniak, Henryk'

_publ_section_title
;
 Tri- and tetrafluoropropionamides derived from chiral secondary amines --
 synthesis and the conformational studies
;
_journal_issue 8
_journal_name_full 'New Journal of Chemistry'
_journal_page_first 3819
_journal_paper_doi 10.1039/C4NJ00317A
_journal_volume 38
_journal_year 2014
_chemical_formula_sum 'C12 H13 F4 N O'
_chemical_formula_weight 263.23
_chemical_name_systematic
; 
 (R)-2,3,3,3-Tetrafluoro-N-methyl-N-((R)-1-phenylethyl)propanamide  
;
_space_group_IT_number 19
_symmetry_cell_setting orthorhombic
_symmetry_space_group_name_Hall 'P 2ac 2ab'
_symmetry_space_group_name_H-M 'P 21 21 21'
_atom_sites_solution_hydrogens geom
_atom_sites_solution_primary direct
_atom_sites_solution_secondary difmap
_audit_creation_method SHELXL-97
_cell_angle_alpha 90.00
_cell_angle_beta 90.00
_cell_angle_gamma 90.00
_cell_formula_units_Z 4
_cell_length_a 6.07446(13)
_cell_length_b 8.98778(19)
_cell_length_c 24.2410(6)
_cell_measurement_temperature 293(2)
_cell_volume 1323.46(5)
_computing_structure_refinement 'SHELXL-97 (Sheldrick, 1997)'
_computing_structure_solution 'SHELXS-97 (Sheldrick, 1990)'
_diffrn_ambient_temperature 293(2)
_diffrn_measured_fraction_theta_full 0.996
_diffrn_measured_fraction_theta_max 0.997
_diffrn_measurement_device_type Kuma
_diffrn_measurement_method omega
_diffrn_radiation_monochromator graphite
_diffrn_radiation_source 'fine-focus sealed tube'
_diffrn_radiation_type CuK\a
_diffrn_radiation_wavelength 1.54184
_diffrn_reflns_av_R_equivalents 0.0301
_diffrn_reflns_av_unetI/netI 0.0122
_diffrn_reflns_limit_h_max 7
_diffrn_reflns_limit_h_min -7
_diffrn_reflns_limit_k_max 10
_diffrn_reflns_limit_k_min -11
_diffrn_reflns_limit_l_max 30
_diffrn_reflns_limit_l_min -30
_diffrn_reflns_number 21223
_diffrn_reflns_theta_full 75.62
_diffrn_reflns_theta_max 75.62
_diffrn_reflns_theta_min 5.25
_diffrn_standards_decay_% 0
_exptl_absorpt_coefficient_mu 1.075
_exptl_absorpt_correction_type none
_exptl_crystal_colour colourless
_exptl_crystal_density_diffrn 1.321
_exptl_crystal_density_method 'not measured'
_exptl_crystal_description prism
_exptl_crystal_F_000 544
_exptl_crystal_size_max 0.3
_exptl_crystal_size_mid 0.1
_exptl_crystal_size_min 0.1
_refine_diff_density_max 0.257
_refine_diff_density_min -0.164
_refine_diff_density_rms 0.029
_refine_ls_abs_structure_details 'Flack H D (1983), Acta Cryst. A39, 876-881'
_refine_ls_abs_structure_Flack 0.0(2)
_refine_ls_extinction_coef 0.0046(10)
_refine_ls_extinction_expression Fc^*^=kFc[1+0.001xFc^2^\l^3^/sin(2\q)]^-1/4^
_refine_ls_extinction_method SHELXL
_refine_ls_goodness_of_fit_ref 1.106
_refine_ls_hydrogen_treatment mixed
_refine_ls_matrix_type full
_refine_ls_number_parameters 164
_refine_ls_number_reflns 2734
_refine_ls_number_restraints 0
_refine_ls_restrained_S_all 1.106
_refine_ls_R_factor_all 0.0470
_refine_ls_R_factor_gt 0.0441
_refine_ls_shift/su_max 0.006
_refine_ls_shift/su_mean 0.001
_refine_ls_structure_factor_coef Fsqd
_refine_ls_weighting_details 'calc w=1/[\s^2^(Fo^2^)+(0.0772P)^2^+0.1076P] where P=(Fo^2^+2Fc^2^)/3'
_refine_ls_weighting_scheme calc
_refine_ls_wR_factor_gt 0.1384
_refine_ls_wR_factor_ref 0.1423
_reflns_number_gt 2492
_reflns_number_total 2734
_reflns_threshold_expression >2sigma(I)
_cod_duplicate_entry 7054244
_cod_data_source_file c4nj00317a1.cif
_cod_data_source_block kor2
_cod_original_sg_symbol_H-M P212121
_cod_database_code 7054341

loop_
_symmetry_equiv_pos_as_xyz
'x, y, z'
'-x+1/2, -y, z+1/2'
'x+1/2, -y+1/2, -z'
'-x, y+1/2, -z+1/2'

loop_
_atom_site_label
_atom_site_type_symbol
_atom_site_fract_x
_atom_site_fract_y
_atom_site_fract_z
_atom_site_U_iso_or_equiv
_atom_site_adp_type
_atom_site_occupancy
_atom_site_symmetry_multiplicity
_atom_site_calc_flag
_atom_site_refinement_flags
O1 O 0.1019(2) 0.71762(16) 0.79717(6) 0.0783(4) Uani 1 1 d .
F1 F 0.1626(3) 0.8916(2) 0.71388(7) 0.1228(7) Uani 1 1 d .
F2 F -0.3799(3) 0.7741(2) 0.69868(8) 0.1323(7) Uani 1 1 d .
F3 F -0.0936(5) 0.64769(19) 0.68475(8) 0.1460(9) Uani 1 1 d .
F4 F -0.1457(5) 0.8446(2) 0.63797(7) 0.1492(9) Uani 1 1 d .
N1 N -0.2170(3) 0.83070(16) 0.82115(7) 0.0666(4) Uani 1 1 d .
C1 C -0.0511(3) 0.80177(18) 0.78689(8) 0.0611(4) Uani 1 1 d .
C2 C -0.0519(4) 0.8775(2) 0.73023(9) 0.0721(5) Uani 1 1 d .
H2A H -0.1216 0.9756 0.7327 0.087 Uiso 1 1 calc R
C3 C -0.1661(6) 0.7840(3) 0.68730(10) 0.0936(7) Uani 1 1 d .
C4 C -0.2270(4) 0.7479(2) 0.87407(9) 0.0743(5) Uani 1 1 d .
H4A H -0.0938 0.6866 0.8760 0.089 Uiso 1 1 calc R
C5 C -0.4215(6) 0.6420(3) 0.87366(14) 0.1097(9) Uani 1 1 d .
H5A H -0.4096 0.5761 0.8426 0.165 Uiso 1 1 calc R
H5B H -0.5557 0.6980 0.8709 0.165 Uiso 1 1 calc R
H5C H -0.4224 0.5850 0.9071 0.165 Uiso 1 1 calc R
C6 C -0.2166(4) 0.8568(3) 0.92208(8) 0.0781(5) Uani 1 1 d .
C7 C -0.0325(6) 0.9463(3) 0.92717(11) 0.0983(8) Uani 1 1 d .
H7A H 0.0814 0.9373 0.9017 0.118 Uiso 1 1 calc R
C8 C -0.0148(9) 1.0495(4) 0.96961(14) 0.1280(13) Uani 1 1 d .
H8A H 0.1096 1.1093 0.9725 0.154 Uiso 1 1 calc R
C9 C -0.1819(11) 1.0620(4) 1.00695(14) 0.1391(16) Uani 1 1 d .
H9A H -0.1734 1.1327 1.0349 0.167 Uiso 1 1 calc R
C10 C -0.3623(9) 0.9709(5) 1.00339(14) 0.1372(14) Uani 1 1 d .
H10A H -0.4732 0.9779 1.0297 0.165 Uiso 1 1 calc R
C11 C -0.3809(6) 0.8678(4) 0.96078(12) 0.1096(9) Uani 1 1 d .
H11A H -0.5041 0.8066 0.9585 0.132 Uiso 1 1 calc R
C12 C -0.3945(4) 0.9373(3) 0.81078(10) 0.0858(6) Uani 1 1 d .
H12A H -0.3710 0.9847 0.7758 0.129 Uiso 1 1 calc R
H12B H -0.3957 1.0110 0.8394 0.129 Uiso 1 1 calc R
H12C H -0.5330 0.8859 0.8103 0.129 Uiso 1 1 calc R

loop_
_atom_site_aniso_label
_atom_site_aniso_U_11
_atom_site_aniso_U_22
_atom_site_aniso_U_33
_atom_site_aniso_U_23
_atom_site_aniso_U_13
_atom_site_aniso_U_12
O1 0.0708(8) 0.0740(8) 0.0902(9) 0.0046(7) -0.0012(7) 0.0166(7)
F1 0.0859(9) 0.1665(17) 0.1162(11) 0.0390(12) 0.0189(9) -0.0096(10)
F2 0.1109(13) 0.1423(15) 0.1437(15) -0.0351(13) -0.0373(11) -0.0159(12)
F3 0.230(3) 0.0935(10) 0.1142(12) -0.0388(9) -0.0474(15) 0.0510(14)
F4 0.220(2) 0.1558(16) 0.0722(9) 0.0101(9) -0.0206(12) 0.0196(18)
N1 0.0678(9) 0.0630(8) 0.0691(8) 0.0047(7) -0.0012(7) 0.0109(7)
C1 0.0609(8) 0.0492(7) 0.0731(10) -0.0018(7) -0.0047(8) -0.0011(7)
C2 0.0765(11) 0.0654(10) 0.0743(11) 0.0050(9) 0.0017(9) -0.0005(9)
C3 0.126(2) 0.0810(14) 0.0736(12) -0.0043(11) -0.0133(14) 0.0208(14)
C4 0.0762(11) 0.0677(10) 0.0789(11) 0.0125(9) 0.0031(9) 0.0087(9)
C5 0.122(2) 0.0966(17) 0.1100(19) 0.0109(15) 0.0107(17) -0.0279(17)
C6 0.0891(14) 0.0779(11) 0.0673(11) 0.0124(9) 0.0015(10) 0.0101(12)
C7 0.119(2) 0.0955(16) 0.0804(14) 0.0066(13) -0.0018(14) -0.0077(17)
C8 0.190(4) 0.1010(19) 0.093(2) 0.0046(16) -0.023(2) -0.018(2)
C9 0.233(5) 0.105(2) 0.0797(18) -0.0039(16) -0.014(3) 0.037(3)
C10 0.167(4) 0.164(4) 0.0814(18) -0.009(2) 0.019(2) 0.041(3)
C11 0.112(2) 0.130(2) 0.0871(16) 0.0093(16) 0.0189(15) 0.015(2)
C12 0.0785(13) 0.0895(13) 0.0895(14) 0.0051(12) -0.0053(11) 0.0276(11)

loop_
_atom_type_symbol
_atom_type_description
_atom_type_scat_dispersion_real
_atom_type_scat_dispersion_imag
_atom_type_scat_source
C C 0.0181 0.0091 'International Tables Vol C Tables 4.2.6.8 and 6.1.1.4'
H H 0.0000 0.0000 'International Tables Vol C Tables 4.2.6.8 and 6.1.1.4'
F F 0.0727 0.0534 'International Tables Vol C Tables 4.2.6.8 and 6.1.1.4'
N N 0.0311 0.0180 'International Tables Vol C Tables 4.2.6.8 and 6.1.1.4'
O O 0.0492 0.0322 'International Tables Vol C Tables 4.2.6.8 and 6.1.1.4'

loop_
_geom_angle_atom_site_label_1
_geom_angle_atom_site_label_2
_geom_angle_atom_site_label_3
_geom_angle
C1 N1 C12 125.32(17)
C1 N1 C4 118.17(15)
C12 N1 C4 116.51(16)
O1 C1 N1 124.66(17)
O1 C1 C2 117.32(18)
N1 C1 C2 118.02(15)
F1 C2 C3 106.9(2)
F1 C2 C1 107.32(17)
C3 C2 C1 111.88(17)
F1 C2 H2A 110.2
C3 C2 H2A 110.2
C1 C2 H2A 110.2
F3 C3 F4 108.3(2)
F3 C3 F2 106.1(3)
F4 C3 F2 107.9(3)
F3 C3 C2 113.7(2)
F4 C3 C2 110.6(2)
F2 C3 C2 110.1(2)
N1 C4 C5 109.90(19)
N1 C4 C6 109.70(16)
C5 C4 C6 116.1(2)
N1 C4 H4A 106.9
C5 C4 H4A 106.9
C6 C4 H4A 106.9
C4 C5 H5A 109.5
C4 C5 H5B 109.5
H5A C5 H5B 109.5
C4 C5 H5C 109.5
H5A C5 H5C 109.5
H5B C5 H5C 109.5
C11 C6 C7 119.0(3)
C11 C6 C4 122.6(3)
C7 C6 C4 118.4(2)
C6 C7 C8 121.1(3)
C6 C7 H7A 119.4
C8 C7 H7A 119.4
C9 C8 C7 119.3(4)
C9 C8 H8A 120.4
C7 C8 H8A 120.4
C8 C9 C10 120.2(3)
C8 C9 H9A 119.9
C10 C9 H9A 119.9
C9 C10 C11 120.6(3)
C9 C10 H10A 119.7
C11 C10 H10A 119.7
C6 C11 C10 119.7(4)
C6 C11 H11A 120.2
C10 C11 H11A 120.2
N1 C12 H12A 109.5
N1 C12 H12B 109.5
H12A C12 H12B 109.5
N1 C12 H12C 109.5
H12A C12 H12C 109.5
H12B C12 H12C 109.5

loop_
_geom_bond_atom_site_label_1
_geom_bond_atom_site_label_2
_geom_bond_distance
O1 C1 1.224(2)
F1 C2 1.368(3)
F2 C3 1.331(4)
F3 C3 1.303(3)
F4 C3 1.320(3)
N1 C1 1.331(3)
N1 C12 1.464(2)
N1 C4 1.484(3)
C1 C2 1.533(3)
C2 C3 1.507(3)
C2 H2A 0.9800
C4 C5 1.517(4)
C4 C6 1.522(3)
C4 H4A 0.9800
C5 H5A 0.9600
C5 H5B 0.9600
C5 H5C 0.9600
C6 C11 1.373(4)
C6 C7 1.383(4)
C7 C8 1.389(4)
C7 H7A 0.9300
C8 C9 1.365(7)
C8 H8A 0.9300
C9 C10 1.371(6)
C9 H9A 0.9300
C10 C11 1.392(5)
C10 H10A 0.9300
C11 H11A 0.9300
C12 H12A 0.9600
C12 H12B 0.9600
C12 H12C 0.9600

loop_
_geom_torsion_atom_site_label_1
_geom_torsion_atom_site_label_2
_geom_torsion_atom_site_label_3
_geom_torsion_atom_site_label_4
_geom_torsion
C12 N1 C1 O1 176.3(2)
C4 N1 C1 O1 -4.4(3)
C12 N1 C1 C2 -4.4(3)
C4 N1 C1 C2 174.88(16)
O1 C1 C2 F1 -28.7(2)
N1 C1 C2 F1 151.94(19)
O1 C1 C2 C3 88.2(2)
N1 C1 C2 C3 -91.1(2)
F1 C2 C3 F3 65.4(3)
C1 C2 C3 F3 -51.8(3)
F1 C2 C3 F4 -56.7(3)
C1 C2 C3 F4 -173.8(2)
F1 C2 C3 F2 -175.8(2)
C1 C2 C3 F2 67.0(3)
C1 N1 C4 C5 -111.4(2)
C12 N1 C4 C5 67.9(3)
C1 N1 C4 C6 119.78(19)
C12 N1 C4 C6 -60.9(2)
N1 C4 C6 C11 120.5(2)
C5 C4 C6 C11 -4.8(3)
N1 C4 C6 C7 -60.5(3)
C5 C4 C6 C7 174.1(2)
C11 C6 C7 C8 -2.0(4)
C4 C6 C7 C8 179.0(2)
C6 C7 C8 C9 0.2(5)
C7 C8 C9 C10 1.8(5)
C8 C9 C10 C11 -2.1(6)
C7 C6 C11 C10 1.7(4)
C4 C6 C11 C10 -179.3(3)
C9 C10 C11 C6 0.3(5)
